data_4321143
loop_
_publ_author_name
'Sujit K. Dutta'
'Udo Beckmann'
'Eckhard Bill'
'Thomas Weyherm\"uller'
'Karl Wieghardt'

_publ_section_title
;
 1,2-Bis(pyridine-2-carboxamido)benzenate(2-), (bpb)2-: A Noninnocent
 Ligand. Syntheses, Structures, and Mechanisms of Formation of
 [(n-Bu)4N][FeIV2(\m-N)(bpb)2(X)2] (X = CN-, N3-) and the Electronic
 Structures of [MIII(bpbox1)(CN)2] (M = Co, Fe)
;
_journal_name_full 'Inorganic Chemistry'
_journal_page_first 3355
_journal_page_last 3364
_journal_paper_doi 10.1021/ic0001107
_journal_volume 39
_journal_year 2000
_chemical_formula_structural '[C16 H36 N]+, [C36 H24 Fe2 N15 O4]-'
_chemical_formula_sum 'C52 H60 Fe2 N16 O4'
_chemical_formula_weight 1084.86
_chemical_name_systematic
; 
 ? 
;
_space_group_IT_number 2
_symmetry_cell_setting triclinic
_symmetry_space_group_name_Hall '-P 1'
_symmetry_space_group_name_H-M 'P -1'
_atom_sites_solution_hydrogens geom
_atom_sites_solution_primary direct
_atom_sites_solution_secondary difmap
_audit_creation_method SHELXL
_cell_angle_alpha 77.19(2)
_cell_angle_beta 85.91(2)
_cell_angle_gamma 74.43(2)
_cell_formula_units_Z 2
_cell_length_a 9.4431(7)
_cell_length_b 13.9919(9)
_cell_length_c 20.4449(14)
_cell_measurement_reflns_used 11635
_cell_measurement_temperature 100(2)
_cell_volume 2537.2(4)
_computing_structure_refinement 'SHELXL-93 (Sheldrick, 1993)'
_computing_structure_solution 'SHELXS-86 (Sheldrick, 1990)'
_diffrn_ambient_temperature 100(2)
_diffrn_measurement_device 'Nonius Kappa-CCD'
_diffrn_measurement_method \w-scan
_diffrn_radiation_monochromator graphite
_diffrn_radiation_source 'fine-focus sealed tube'
_diffrn_radiation_type MoK\a
_diffrn_radiation_wavelength 0.71073
_diffrn_reflns_av_R_equivalents 0.0830
_diffrn_reflns_av_sigmaI/netI 0.0929
_diffrn_reflns_limit_h_max 10
_diffrn_reflns_limit_h_min -12
_diffrn_reflns_limit_k_max 15
_diffrn_reflns_limit_k_min -18
_diffrn_reflns_limit_l_max 26
_diffrn_reflns_limit_l_min -26
_diffrn_reflns_number 38431
_diffrn_reflns_theta_max 27.49
_diffrn_reflns_theta_min 2.29
_exptl_absorpt_coefficient_mu 0.635
_exptl_absorpt_correction_T_max 0.925
_exptl_absorpt_correction_T_min 0.755
_exptl_absorpt_correction_type 'Gaussian, face indexed'
_exptl_crystal_colour 'deep orange'
_exptl_crystal_density_diffrn 1.420
_exptl_crystal_description 'transparent column'
_exptl_crystal_F_000 1136
_exptl_crystal_size_max 0.62
_exptl_crystal_size_mid 0.27
_exptl_crystal_size_min 0.14
_refine_diff_density_max 0.546
_refine_diff_density_min -0.363
_refine_diff_density_rms 0.071
_refine_ls_extinction_method none
_refine_ls_goodness_of_fit_all 0.968
_refine_ls_goodness_of_fit_obs 1.112
_refine_ls_matrix_type full
_refine_ls_number_parameters 667
_refine_ls_number_reflns 11516
_refine_ls_number_restraints 0
_refine_ls_restrained_S_all 0.968
_refine_ls_restrained_S_obs 1.112
_refine_ls_R_factor_all 0.0832
_refine_ls_R_factor_obs 0.0442
_refine_ls_shift/esd_max -0.002
_refine_ls_shift/esd_mean 0.000
_refine_ls_structure_factor_coef Fsqd
_refine_ls_weighting_details 'w=1/[\s^2^(Fo^2^)+(0.0517P)^2^+0.0000P] where P=(Fo^2^+2Fc^2^)/3'
_refine_ls_weighting_scheme calc
_refine_ls_wR_factor_all 0.1049
_refine_ls_wR_factor_obs 0.0966
_reflns_number_observed 7600
_reflns_number_total 11519
_reflns_observed_criterion >2sigma(I)
_cod_data_source_file ic0001107_5.cif
_cod_data_source_block 7
_cod_depositor_comments
;
The following automatic conversions were performed:

'_symmetry_cell_setting' value 'Triclinic' changed to 'triclinic'
according to the built-in table from CIF Core dictionary named
'cif_core.dic' version 2.4.1 from 2010-06-29.

Automatic conversion script
Id: cif_fix_values 1646 2011-03-28 12:23:43Z adriana 

The following automatic conversions were performed:

'_refine_ls_weighting_scheme' value 'calc
w=1/[\s^2^(Fo^2^)+(0.0517P)^2^+0.0000P] where P=(Fo^2^+2Fc^2^)/3' was
changed to 'calc'. New tag '_refine_ls_weighting_details' was
created. The value of the new tag was set to
'w=1/[\s^2^(Fo^2^)+(0.0517P)^2^+0.0000P] where P=(Fo^2^+2Fc^2^)/3'.

Automatic conversion script
Id: cif_fix_values 3143 2015-03-26 13:38:13Z robertas 
;
_cod_original_cell_volume 2537.2(3)
_cod_database_code 4321143

loop_
_symmetry_equiv_pos_as_xyz
'x, y, z'
'-x, -y, -z'

loop_
_atom_site_aniso_label
_atom_site_aniso_U_11
_atom_site_aniso_U_22
_atom_site_aniso_U_33
_atom_site_aniso_U_23
_atom_site_aniso_U_13
_atom_site_aniso_U_12
Fe1 0.0183(2) 0.0157(2) 0.0126(2) -0.00352(13) 0.00400(13) -0.00578(14)
Fe2 0.0176(2) 0.0144(2) 0.0121(2) -0.00289(12) 0.00241(13) -0.00414(13)
N9 0.0228(11) 0.0205(10) 0.0235(10) -0.0084(8) 0.0077(9) -0.0098(9)
N10 0.0194(11) 0.0145(10) 0.0257(11) -0.0005(8) -0.0029(9) -0.0023(8)
N11 0.0238(12) 0.0376(13) 0.0399(13) -0.0066(10) 0.0092(10) -0.0071(10)
N19 0.0222(10) 0.0169(10) 0.0165(10) -0.0042(8) 0.0012(8) -0.0062(8)
N20 0.0225(11) 0.0198(10) 0.0205(10) -0.0051(8) 0.0064(9) -0.0089(9)
N21 0.0310(12) 0.0371(13) 0.0297(12) -0.0023(10) -0.0065(10) -0.0115(10)
N100 0.0162(9) 0.0132(9) 0.0108(9) -0.0014(7) 0.0049(7) -0.0001(8)
N1 0.0180(10) 0.0181(9) 0.0160(9) -0.0062(8) 0.0041(8) -0.0089(8)
C2 0.0222(12) 0.0204(12) 0.0185(12) -0.0063(10) 0.0033(10) -0.0090(10)
C3 0.0206(13) 0.0221(12) 0.0285(13) -0.0084(10) 0.0044(11) -0.0083(11)
C4 0.0236(13) 0.0170(11) 0.0267(13) -0.0007(10) -0.0053(11) -0.0061(10)
C5 0.0297(13) 0.0210(12) 0.0180(12) -0.0029(10) 0.0019(10) -0.0102(11)
C6 0.0235(12) 0.0173(11) 0.0172(11) -0.0026(9) 0.0017(10) -0.0095(10)
O7 0.0321(10) 0.0314(9) 0.0129(8) -0.0040(7) 0.0060(7) -0.0056(8)
C7 0.0231(12) 0.0192(11) 0.0185(12) -0.0042(10) 0.0040(10) -0.0110(10)
N8 0.0194(10) 0.0167(9) 0.0135(9) -0.0055(8) 0.0067(8) -0.0052(8)
C9 0.0178(12) 0.0164(11) 0.0224(12) -0.0083(9) 0.0045(10) -0.0094(10)
C10 0.0252(13) 0.0234(12) 0.0218(12) -0.0106(10) 0.0069(10) -0.0111(11)
C11 0.0261(14) 0.0265(13) 0.0324(14) -0.0145(11) 0.0139(11) -0.0087(11)
C12 0.0194(12) 0.0229(13) 0.041(2) -0.0124(11) 0.0079(12) -0.0050(11)
C13 0.0224(13) 0.0183(12) 0.0278(13) -0.0049(10) 0.0029(10) -0.0082(11)
C14 0.0199(12) 0.0172(11) 0.0227(12) -0.0085(9) 0.0070(10) -0.0099(10)
N15 0.0196(10) 0.0150(9) 0.0162(10) -0.0033(8) 0.0024(8) -0.0043(8)
C16 0.0246(13) 0.0173(12) 0.0210(12) -0.0026(10) 0.0022(10) -0.0066(11)
O16 0.0385(10) 0.0251(9) 0.0206(9) 0.0007(7) -0.0019(8) 0.0032(8)
C17 0.0240(13) 0.0208(12) 0.0158(11) -0.0030(10) 0.0003(10) -0.0086(10)
C18 0.0339(15) 0.0251(13) 0.0191(12) 0.0024(10) -0.0005(11) -0.0061(11)
C19 0.038(2) 0.042(2) 0.0151(12) -0.0021(11) 0.0064(11) -0.0109(13)
C20 0.0323(15) 0.041(2) 0.0204(13) -0.0097(12) 0.0098(11) -0.0066(13)
C21 0.0261(13) 0.0258(13) 0.0173(12) -0.0059(10) 0.0028(10) -0.0043(11)
N22 0.0200(10) 0.0209(10) 0.0142(9) -0.0037(8) 0.0051(8) -0.0091(9)
N31 0.0197(10) 0.0169(9) 0.0153(9) -0.0030(8) 0.0023(8) -0.0053(8)
C32 0.0227(13) 0.0238(12) 0.0221(12) -0.0024(10) 0.0030(10) -0.0038(11)
C33 0.0301(14) 0.0232(12) 0.0229(13) 0.0046(10) -0.0037(11) -0.0027(11)
C34 0.039(2) 0.0283(13) 0.0160(12) 0.0006(10) -0.0022(11) -0.0132(12)
C35 0.0312(14) 0.0266(13) 0.0145(11) -0.0052(10) 0.0037(10) -0.0075(12)
C36 0.0255(13) 0.0194(12) 0.0178(12) -0.0059(9) 0.0022(10) -0.0093(10)
C37 0.0264(13) 0.0217(12) 0.0206(12) -0.0076(10) 0.0038(11) -0.0076(11)
O37 0.0407(11) 0.0391(10) 0.0183(9) -0.0085(8) 0.0093(8) 0.0081(9)
N38 0.0182(10) 0.0169(9) 0.0141(9) -0.0058(8) 0.0038(8) -0.0042(8)
C39 0.0203(12) 0.0126(11) 0.0214(12) -0.0065(9) -0.0002(10) -0.0054(10)
C40 0.0227(13) 0.0234(12) 0.0242(12) -0.0104(10) 0.0031(10) -0.0089(11)
C41 0.0168(12) 0.0240(13) 0.0358(14) -0.0151(11) 0.0012(11) -0.0014(10)
C42 0.0250(13) 0.0194(12) 0.0305(14) -0.0065(10) -0.0080(11) -0.0037(11)
C43 0.0252(13) 0.0194(12) 0.0203(12) -0.0041(10) -0.0028(10) -0.0080(10)
C44 0.0195(12) 0.0137(11) 0.0211(12) -0.0044(9) -0.0020(10) -0.0072(10)
N45 0.0169(10) 0.0165(9) 0.0148(9) -0.0028(7) 0.0012(8) -0.0040(8)
O46 0.0314(10) 0.0316(9) 0.0143(8) 0.0016(7) 0.0001(7) -0.0009(8)
C46 0.0192(12) 0.0191(12) 0.0177(12) -0.0028(10) 0.0014(10) -0.0079(10)
C47 0.0215(12) 0.0199(11) 0.0175(12) -0.0056(9) 0.0034(10) -0.0119(10)
C48 0.0276(13) 0.0262(13) 0.0174(12) -0.0045(10) 0.0049(10) -0.0144(11)
C49 0.0243(13) 0.0267(13) 0.0208(12) -0.0089(10) 0.0102(10) -0.0103(11)
C50 0.0202(12) 0.0194(12) 0.0286(13) -0.0109(10) 0.0083(11) -0.0056(10)
C51 0.0216(12) 0.0187(12) 0.0193(12) -0.0026(9) 0.0017(10) -0.0064(10)
N52 0.0168(10) 0.0155(9) 0.0160(9) -0.0037(8) 0.0020(8) -0.0057(8)
N60 0.0217(10) 0.0143(9) 0.0218(10) -0.0031(8) 0.0007(8) -0.0057(8)
C61 0.0242(13) 0.0138(11) 0.0213(12) -0.0007(9) 0.0005(10) -0.0053(10)
C62 0.0289(14) 0.0253(13) 0.0316(14) -0.0022(11) -0.0048(11) -0.0088(11)
C63 0.0284(13) 0.0285(13) 0.0200(12) -0.0024(10) 0.0035(11) -0.0074(11)
C64 0.0299(14) 0.0380(15) 0.0255(14) 0.0031(11) -0.0019(11) -0.0082(12)
C65 0.0218(12) 0.0222(12) 0.0242(12) -0.0063(10) -0.0011(10) -0.0078(10)
C66 0.0273(13) 0.0197(12) 0.0309(14) -0.0029(10) -0.0050(11) -0.0054(11)
C67 0.038(2) 0.0303(14) 0.0268(14) -0.0002(11) -0.0094(12) -0.0087(12)
C68 0.048(2) 0.038(2) 0.0263(14) 0.0001(12) -0.0024(13) -0.0042(13)
C69 0.0233(13) 0.0163(11) 0.0270(13) -0.0073(10) -0.0020(10) -0.0046(10)
C70 0.0253(13) 0.0279(13) 0.0369(15) -0.0133(11) 0.0057(12) -0.0082(11)
C71 0.035(2) 0.052(2) 0.039(2) -0.0214(14) 0.0052(13) -0.0119(14)
C72 0.044(2) 0.064(2) 0.038(2) -0.0176(15) 0.0034(14) -0.010(2)
C73 0.0212(12) 0.0187(12) 0.0257(13) -0.0037(10) 0.0013(10) -0.0087(10)
C74 0.0314(14) 0.0322(14) 0.039(2) -0.0123(12) 0.0092(12) -0.0155(12)
C75 0.049(2) 0.039(2) 0.039(2) -0.0154(13) 0.0185(14) -0.0170(14)
C76 0.047(2) 0.046(2) 0.033(2) -0.0150(13) 0.0128(13) -0.0170(14)

loop_
_atom_site_label
_atom_site_type_symbol
_atom_site_fract_x
_atom_site_fract_y
_atom_site_fract_z
_atom_site_U_iso_or_equiv
_atom_site_thermal_displace_type
_atom_site_occupancy
_atom_site_calc_flag
_atom_site_refinement_flags
_atom_site_disorder_group
Fe1 Fe 0.79804(3) 0.63549(2) 0.749925(14) 0.01538(9) Uani 1 d . .
Fe2 Fe 0.62645(3) 0.46365(2) 0.740247(14) 0.01482(9) Uani 1 d . .
N9 N 0.9256(2) 0.73413(13) 0.74967(9) 0.0212(4) Uani 1 d . .
N10 N 1.0317(2) 0.73154(13) 0.71387(9) 0.0207(4) Uani 1 d . .
N11 N 1.1347(2) 0.73213(15) 0.67900(11) 0.0347(5) Uani 1 d . .
N19 N 0.4981(2) 0.36896(13) 0.73007(9) 0.0183(4) Uani 1 d . .
N20 N 0.4057(2) 0.39213(13) 0.68778(9) 0.0205(4) Uani 1 d . .
N21 N 0.3151(2) 0.4109(2) 0.64759(10) 0.0326(5) Uani 1 d . .
N100 N 0.7123(2) 0.54846(12) 0.74746(8) 0.0145(4) Uani 1 d . .
N1 N 0.9608(2) 0.53031(12) 0.80389(8) 0.0163(4) Uani 1 d . .
C2 C 1.0826(2) 0.4673(2) 0.78487(11) 0.0195(5) Uani 1 d . .
H2 H 1.1023(2) 0.4713(2) 0.73826(11) 0.023 Uiso 1 calc R .
C3 C 1.1810(2) 0.3966(2) 0.82989(11) 0.0229(5) Uani 1 d . .
H3 H 1.2674(2) 0.3544(2) 0.81437(11) 0.028 Uiso 1 calc R .
C4 C 1.1515(2) 0.3884(2) 0.89791(11) 0.0227(5) Uani 1 d . .
H4 H 1.2167(2) 0.3401(2) 0.92996(11) 0.027 Uiso 1 calc R .
C5 C 1.0252(2) 0.4519(2) 0.91812(11) 0.0225(5) Uani 1 d . .
H5 H 1.0020(2) 0.4471(2) 0.96452(11) 0.027 Uiso 1 calc R .
C6 C 0.9331(2) 0.5220(2) 0.87111(10) 0.0188(5) Uani 1 d . .
O7 O 0.7680(2) 0.59682(11) 0.95083(7) 0.0264(4) Uani 1 d . .
C7 C 0.7984(2) 0.5962(2) 0.89081(11) 0.0194(5) Uani 1 d . .
N8 N 0.7253(2) 0.65638(12) 0.83679(8) 0.0164(4) Uani 1 d . .
C9 C 0.5925(2) 0.7317(2) 0.83615(10) 0.0174(5) Uani 1 d . .
C10 C 0.5131(2) 0.7599(2) 0.89213(11) 0.0220(5) Uani 1 d . .
H10 H 0.5476(2) 0.7272(2) 0.93609(11) 0.026 Uiso 1 calc R .
C11 C 0.3834(3) 0.8361(2) 0.88278(12) 0.0274(6) Uani 1 d . .
H11 H 0.3301(3) 0.8564(2) 0.92075(12) 0.033 Uiso 1 calc R .
C12 C 0.3298(3) 0.8835(2) 0.81898(12) 0.0274(6) Uani 1 d . .
H12 H 0.2398(3) 0.9350(2) 0.81372(12) 0.033 Uiso 1 calc R .
C13 C 0.4079(2) 0.8558(2) 0.76250(12) 0.0224(5) Uani 1 d . .
H13 H 0.3707(2) 0.8872(2) 0.71880(12) 0.027 Uiso 1 calc R .
C14 C 0.5408(2) 0.7815(2) 0.77110(11) 0.0186(5) Uani 1 d . .
N15 N 0.6365(2) 0.74852(12) 0.71950(8) 0.0171(4) Uani 1 d . .
C16 C 0.6285(2) 0.7932(2) 0.65399(11) 0.0211(5) Uani 1 d . .
O16 O 0.5378(2) 0.86897(12) 0.62549(8) 0.0311(4) Uani 1 d . .
C17 C 0.7526(2) 0.7369(2) 0.61561(10) 0.0198(5) Uani 1 d . .
C18 C 0.7711(3) 0.7690(2) 0.54731(11) 0.0275(6) Uani 1 d . .
H18 H 0.7061(3) 0.8289(2) 0.52347(11) 0.033 Uiso 1 calc R .
C19 C 0.8849(3) 0.7130(2) 0.51401(11) 0.0327(6) Uani 1 d . .
H19 H 0.8995(3) 0.7341(2) 0.46713(11) 0.039 Uiso 1 calc R .
C20 C 0.9767(3) 0.6263(2) 0.54992(11) 0.0319(6) Uani 1 d . .
H20 H 1.0546(3) 0.5861(2) 0.52795(11) 0.038 Uiso 1 calc R .
C21 C 0.9543(2) 0.5983(2) 0.61849(11) 0.0235(5) Uani 1 d . .
H21 H 1.0180(2) 0.5383(2) 0.64301(11) 0.028 Uiso 1 calc R .
N22 N 0.8455(2) 0.65318(13) 0.65139(8) 0.0179(4) Uani 1 d . .
N31 N 0.5616(2) 0.53901(13) 0.64720(8) 0.0174(4) Uani 1 d . .
C32 C 0.4456(2) 0.6167(2) 0.62735(11) 0.0239(5) Uani 1 d . .
H32 H 0.3803(2) 0.6428(2) 0.66051(11) 0.029 Uiso 1 calc R .
C33 C 0.4160(3) 0.6612(2) 0.56032(11) 0.0276(6) Uani 1 d . .
H33 H 0.3317(3) 0.7161(2) 0.54789(11) 0.033 Uiso 1 calc R .
C34 C 0.5120(3) 0.6240(2) 0.51190(11) 0.0275(6) Uani 1 d . .
H34 H 0.4950(3) 0.6531(2) 0.46563(11) 0.033 Uiso 1 calc R .
C35 C 0.6322(3) 0.5441(2) 0.53203(11) 0.0242(5) Uani 1 d . .
H35 H 0.6995(3) 0.5179(2) 0.49954(11) 0.029 Uiso 1 calc R .
C36 C 0.6555(2) 0.5017(2) 0.59971(10) 0.0200(5) Uani 1 d . .
C37 C 0.7824(2) 0.4142(2) 0.62478(11) 0.0224(5) Uani 1 d . .
O37 O 0.8707(2) 0.37217(12) 0.58553(8) 0.0365(4) Uani 1 d . .
N38 N 0.7831(2) 0.39109(12) 0.69217(8) 0.0163(4) Uani 1 d . .
C39 C 0.8910(2) 0.31741(15) 0.73298(11) 0.0174(5) Uani 1 d . .
C40 C 1.0273(2) 0.2633(2) 0.71216(11) 0.0221(5) Uani 1 d . .
H40 H 1.0564(2) 0.2763(2) 0.66629(11) 0.027 Uiso 1 calc R .
C41 C 1.1195(2) 0.1906(2) 0.75871(12) 0.0250(5) Uani 1 d . .
H41 H 1.2121(2) 0.1538(2) 0.74454(12) 0.030 Uiso 1 calc R .
C42 C 1.0783(2) 0.1707(2) 0.82594(12) 0.0248(5) Uani 1 d . .
H42 H 1.1416(2) 0.1190(2) 0.85701(12) 0.030 Uiso 1 calc R .
C43 C 0.9447(2) 0.2262(2) 0.84824(11) 0.0211(5) Uani 1 d . .
H43 H 0.9179(2) 0.2135(2) 0.89441(11) 0.025 Uiso 1 calc R .
C44 C 0.8507(2) 0.30079(15) 0.80194(11) 0.0173(5) Uani 1 d . .
N45 N 0.7155(2) 0.36424(12) 0.81612(8) 0.0163(4) Uani 1 d . .
O46 O 0.7021(2) 0.31722(11) 0.93230(7) 0.0283(4) Uani 1 d . .
C46 C 0.6560(2) 0.3699(2) 0.87777(11) 0.0184(5) Uani 1 d . .
C47 C 0.5178(2) 0.4553(2) 0.87296(10) 0.0183(5) Uani 1 d . .
C48 C 0.4382(2) 0.4774(2) 0.92941(11) 0.0225(5) Uani 1 d . .
H48 H 0.4662(2) 0.4358(2) 0.97234(11) 0.027 Uiso 1 calc R .
C49 C 0.3176(2) 0.5603(2) 0.92304(11) 0.0231(5) Uani 1 d . .
H49 H 0.2635(2) 0.5777(2) 0.96159(11) 0.028 Uiso 1 calc R .
C50 C 0.2767(2) 0.6174(2) 0.85995(11) 0.0222(5) Uani 1 d . .
H50 H 0.1934(2) 0.6744(2) 0.85421(11) 0.027 Uiso 1 calc R .
C51 C 0.3600(2) 0.5901(2) 0.80479(11) 0.0199(5) Uani 1 d . .
H51 H 0.3313(2) 0.6293(2) 0.76132(11) 0.024 Uiso 1 calc R .
N52 N 0.4783(2) 0.51114(12) 0.81037(8) 0.0158(4) Uani 1 d . .
N60 N 0.7145(2) 1.04558(12) 0.76051(9) 0.0192(4) Uani 1 d . .
C61 C 0.7608(2) 0.93908(15) 0.80427(11) 0.0202(5) Uani 1 d . .
H61A H 0.6715(2) 0.92028(15) 0.82507(11) 0.024 Uiso 1 calc R .
H61B H 0.8059(2) 0.89102(15) 0.77500(11) 0.024 Uiso 1 calc R .
C62 C 0.8682(3) 0.9256(2) 0.85956(12) 0.0286(6) Uani 1 d . .
H62A H 0.9612(3) 0.9392(2) 0.83941(12) 0.034 Uiso 1 calc R .
H62B H 0.8265(3) 0.9749(2) 0.88834(12) 0.034 Uiso 1 calc R .
C63 C 0.8995(3) 0.8189(2) 0.90188(11) 0.0263(5) Uani 1 d . .
H63A H 0.9452(3) 0.7700(2) 0.87322(11) 0.032 Uiso 1 calc R .
H63B H 0.8056(3) 0.8044(2) 0.91984(11) 0.032 Uiso 1 calc R .
C64 C 1.0010(3) 0.8037(2) 0.95998(11) 0.0328(6) Uani 1 d . .
H64A H 1.0180(3) 0.7338(2) 0.98586(11) 0.049 Uiso 1 calc R .
H64B H 0.9554(3) 0.8509(2) 0.98906(11) 0.049 Uiso 1 calc R .
H64C H 1.0950(3) 0.8166(2) 0.94244(11) 0.049 Uiso 1 calc R .
C65 C 0.6013(2) 1.0437(2) 0.71215(11) 0.0220(5) Uani 1 d . .
H65A H 0.5219(2) 1.0182(2) 0.73849(11) 0.026 Uiso 1 calc R .
H65B H 0.6486(2) 0.9945(2) 0.68389(11) 0.026 Uiso 1 calc R .
C66 C 0.5323(3) 1.1447(2) 0.66634(11) 0.0263(5) Uani 1 d . .
H66A H 0.6079(3) 1.1826(2) 0.65203(11) 0.032 Uiso 1 calc R .
H66B H 0.4542(3) 1.1857(2) 0.69125(11) 0.032 Uiso 1 calc R .
C67 C 0.4661(3) 1.1293(2) 0.60417(12) 0.0321(6) Uani 1 d . .
H67A H 0.4073(3) 1.0792(2) 0.61847(12) 0.038 Uiso 1 calc R .
H67B H 0.3992(3) 1.1942(2) 0.58214(12) 0.038 Uiso 1 calc R .
C68 C 0.5840(3) 1.0920(2) 0.55347(12) 0.0397(7) Uani 1 d . .
H68A H 0.5366(3) 1.0833(2) 0.51485(12) 0.060 Uiso 1 calc R .
H68B H 0.6494(3) 1.0269(2) 0.57474(12) 0.060 Uiso 1 calc R .
H68C H 0.6413(3) 1.1420(2) 0.53840(12) 0.060 Uiso 1 calc R .
C69 C 0.6509(2) 1.1234(2) 0.80307(11) 0.0218(5) Uani 1 d . .
H69A H 0.6199(2) 1.1911(2) 0.77292(11) 0.026 Uiso 1 calc R .
H69B H 0.7297(2) 1.1252(2) 0.83184(11) 0.026 Uiso 1 calc R .
C70 C 0.5201(3) 1.1049(2) 0.84791(12) 0.0290(6) Uani 1 d . .
H70A H 0.4294(3) 1.1302(2) 0.82097(12) 0.035 Uiso 1 calc R .
H70B H 0.5348(3) 1.0311(2) 0.86524(12) 0.035 Uiso 1 calc R .
C71 C 0.5015(3) 1.1573(2) 0.90597(13) 0.0398(7) Uani 1 d . .
H71A H 0.4782(3) 1.2316(2) 0.88843(13) 0.048 Uiso 1 calc R .
H71B H 0.5957(3) 1.1369(2) 0.93009(13) 0.048 Uiso 1 calc R .
C72 C 0.3812(3) 1.1330(2) 0.95521(14) 0.0486(8) Uani 1 d . .
H72A H 0.3743(3) 1.1691(2) 0.99175(14) 0.073 Uiso 1 calc R .
H72B H 0.4047(3) 1.0597(2) 0.97365(14) 0.073 Uiso 1 calc R .
H72C H 0.2870(3) 1.1544(2) 0.93197(14) 0.073 Uiso 1 calc R .
C73 C 0.8469(2) 1.0741(2) 0.72272(11) 0.0214(5) Uani 1 d . .
H73A H 0.8134(2) 1.1435(2) 0.69510(11) 0.026 Uiso 1 calc R .
H73B H 0.9166(2) 1.0763(2) 0.75594(11) 0.026 Uiso 1 calc R .
C74 C 0.9297(3) 1.0046(2) 0.67731(12) 0.0325(6) Uani 1 d . .
H74A H 0.9740(3) 0.9367(2) 0.70493(12) 0.039 Uiso 1 calc R .
H74B H 0.8598(3) 0.9970(2) 0.64620(12) 0.039 Uiso 1 calc R .
C75 C 1.0488(3) 1.0454(2) 0.63736(13) 0.0409(7) Uani 1 d . .
H75A H 1.1212(3) 1.0493(2) 0.66876(13) 0.049 Uiso 1 calc R .
H75B H 1.0047(3) 1.1153(2) 0.61240(13) 0.049 Uiso 1 calc R .
C76 C 1.1289(3) 0.9821(2) 0.58792(13) 0.0408(7) Uani 1 d . .
H76A H 1.2045(3) 1.0129(2) 0.56379(13) 0.061 Uiso 1 calc R .
H76B H 1.0586(3) 0.9793(2) 0.55582(13) 0.061 Uiso 1 calc R .
H76C H 1.1752(3) 0.9132(2) 0.61226(13) 0.061 Uiso 1 calc R .

loop_
_atom_type_symbol
_atom_type_description
_atom_type_scat_dispersion_real
_atom_type_scat_dispersion_imag
_atom_type_scat_source
C C 0.0033 0.0016 'International Tables Vol C Tables 4.2.6.8 and 6.1.1.4'
H H 0.0000 0.0000 'International Tables Vol C Tables 4.2.6.8 and 6.1.1.4'
N N 0.0061 0.0033 'International Tables Vol C Tables 4.2.6.8 and 6.1.1.4'
O O 0.0106 0.0060 'International Tables Vol C Tables 4.2.6.8 and 6.1.1.4'
Fe Fe 0.3463 0.8444 'International Tables Vol C Tables 4.2.6.8 and 6.1.1.4'

loop_
_geom_angle_atom_site_label_1
_geom_angle_atom_site_label_2
_geom_angle_atom_site_label_3
_geom_angle
_geom_angle_site_symmetry_1
_geom_angle_site_symmetry_3
_geom_angle_publ_flag
N100 Fe1 N15 95.74(8) . . ?
N100 Fe1 N8 95.67(8) . . ?
N15 Fe1 N8 83.48(7) . . ?
N100 Fe1 N22 91.85(8) . . ?
N15 Fe1 N22 82.34(7) . . ?
N8 Fe1 N22 164.53(7) . . ?
N100 Fe1 N1 90.71(7) . . ?
N15 Fe1 N1 165.13(7) . . ?
N8 Fe1 N1 82.56(7) . . ?
N22 Fe1 N1 110.89(7) . . ?
N100 Fe1 N9 173.80(7) . . ?
N15 Fe1 N9 89.26(7) . . ?
N8 Fe1 N9 88.51(7) . . ?
N22 Fe1 N9 85.18(7) . . ?
N1 Fe1 N9 85.29(7) . . ?
N100 Fe2 N38 94.29(7) . . ?
N100 Fe2 N45 95.74(8) . . ?
N38 Fe2 N45 83.53(7) . . ?
N100 Fe2 N31 91.28(8) . . ?
N38 Fe2 N31 82.18(7) . . ?
N45 Fe2 N31 164.51(7) . . ?
N100 Fe2 N52 89.44(7) . . ?
N38 Fe2 N52 165.71(7) . . ?
N45 Fe2 N52 82.37(7) . . ?
N31 Fe2 N52 111.56(7) . . ?
N100 Fe2 N19 173.97(7) . . ?
N38 Fe2 N19 90.59(7) . . ?
N45 Fe2 N19 88.32(7) . . ?
N31 Fe2 N19 85.87(7) . . ?
N52 Fe2 N19 86.67(7) . . ?
N10 N9 Fe1 120.05(14) . . ?
N11 N10 N9 177.9(2) . . ?
N20 N19 Fe2 122.55(15) . . ?
N21 N20 N19 177.4(2) . . ?
Fe2 N100 Fe1 176.68(11) . . ?
C2 N1 C6 117.5(2) . . ?
C2 N1 Fe1 131.22(14) . . ?
C6 N1 Fe1 111.23(13) . . ?
N1 C2 C3 123.1(2) . . ?
C2 C3 C4 118.9(2) . . ?
C5 C4 C3 118.5(2) . . ?
C6 C5 C4 120.0(2) . . ?
N1 C6 C5 122.0(2) . . ?
N1 C6 C7 116.2(2) . . ?
C5 C6 C7 121.8(2) . . ?
O7 C7 N8 128.2(2) . . ?
O7 C7 C6 120.6(2) . . ?
N8 C7 C6 111.2(2) . . ?
C7 N8 C9 126.9(2) . . ?
C7 N8 Fe1 118.57(14) . . ?
C9 N8 Fe1 114.40(14) . . ?
C10 C9 N8 126.4(2) . . ?
C10 C9 C14 119.9(2) . . ?
N8 C9 C14 113.7(2) . . ?
C11 C10 C9 119.1(2) . . ?
C10 C11 C12 121.3(2) . . ?
C11 C12 C13 120.2(2) . . ?
C14 C13 C12 119.1(2) . . ?
C13 C14 C9 120.3(2) . . ?
C13 C14 N15 126.2(2) . . ?
C9 C14 N15 113.4(2) . . ?
C16 N15 C14 126.4(2) . . ?
C16 N15 Fe1 119.07(14) . . ?
C14 N15 Fe1 114.41(14) . . ?
O16 C16 N15 128.7(2) . . ?
O16 C16 C17 121.0(2) . . ?
N15 C16 C17 110.2(2) . . ?
N22 C17 C18 121.8(2) . . ?
N22 C17 C16 116.6(2) . . ?
C18 C17 C16 121.6(2) . . ?
C17 C18 C19 119.4(2) . . ?
C20 C19 C18 118.9(2) . . ?
C19 C20 C21 119.3(2) . . ?
N22 C21 C20 122.2(2) . . ?
C21 N22 C17 118.4(2) . . ?
C21 N22 Fe1 130.13(15) . . ?
C17 N22 Fe1 111.41(13) . . ?
C32 N31 C36 118.6(2) . . ?
C32 N31 Fe2 129.80(15) . . ?
C36 N31 Fe2 111.58(14) . . ?
N31 C32 C33 122.9(2) . . ?
C34 C33 C32 118.7(2) . . ?
C35 C34 C33 118.8(2) . . ?
C34 C35 C36 120.1(2) . . ?
N31 C36 C35 121.0(2) . . ?
N31 C36 C37 116.3(2) . . ?
C35 C36 C37 122.8(2) . . ?
O37 C37 N38 127.9(2) . . ?
O37 C37 C36 121.3(2) . . ?
N38 C37 C36 110.8(2) . . ?
C37 N38 C39 126.6(2) . . ?
C37 N38 Fe2 119.05(14) . . ?
C39 N38 Fe2 114.33(13) . . ?
C40 C39 N38 126.8(2) . . ?
C40 C39 C44 120.0(2) . . ?
N38 C39 C44 113.2(2) . . ?
C41 C40 C39 119.6(2) . . ?
C40 C41 C42 120.8(2) . . ?
C41 C42 C43 120.6(2) . . ?
C42 C43 C44 119.4(2) . . ?
N45 C44 C43 126.5(2) . . ?
N45 C44 C39 113.9(2) . . ?
C43 C44 C39 119.5(2) . . ?
C46 N45 C44 126.3(2) . . ?
C46 N45 Fe2 118.96(14) . . ?
C44 N45 Fe2 114.08(13) . . ?
O46 C46 N45 128.3(2) . . ?
O46 C46 C47 121.1(2) . . ?
N45 C46 C47 110.6(2) . . ?
N52 C47 C48 121.9(2) . . ?
N52 C47 C46 116.6(2) . . ?
C48 C47 C46 121.5(2) . . ?
C47 C48 C49 119.5(2) . . ?
C50 C49 C48 119.1(2) . . ?
C49 C50 C51 118.7(2) . . ?
N52 C51 C50 122.8(2) . . ?
C51 N52 C47 118.0(2) . . ?
C51 N52 Fe2 130.43(14) . . ?
C47 N52 Fe2 111.38(13) . . ?
C69 N60 C65 111.0(2) . . ?
C69 N60 C73 107.3(2) . . ?
C65 N60 C73 110.8(2) . . ?
C69 N60 C61 110.8(2) . . ?
C65 N60 C61 106.7(2) . . ?
C73 N60 C61 110.2(2) . . ?
C62 C61 N60 115.5(2) . . ?
C63 C62 C61 110.7(2) . . ?
C62 C63 C64 112.4(2) . . ?
N60 C65 C66 115.6(2) . . ?
C65 C66 C67 111.1(2) . . ?
C68 C67 C66 112.5(2) . . ?
N60 C69 C70 115.4(2) . . ?
C71 C70 C69 111.7(2) . . ?
C70 C71 C72 113.2(2) . . ?
C74 C73 N60 116.3(2) . . ?
C75 C74 C73 111.8(2) . . ?
C74 C75 C76 113.9(2) . . ?

loop_
_geom_bond_atom_site_label_1
_geom_bond_atom_site_label_2
_geom_bond_distance
_geom_bond_site_symmetry_2
_geom_bond_publ_flag
Fe1 N100 1.644(2) . ?
Fe1 N15 1.902(2) . ?
Fe1 N8 1.913(2) . ?
Fe1 N22 2.007(2) . ?
Fe1 N1 2.013(2) . ?
Fe1 N9 2.060(2) . ?
Fe2 N100 1.642(2) . ?
Fe2 N38 1.901(2) . ?
Fe2 N45 1.911(2) . ?
Fe2 N31 2.009(2) . ?
Fe2 N52 2.023(2) . ?
Fe2 N19 2.071(2) . ?
N9 N10 1.195(2) . ?
N10 N11 1.165(2) . ?
N19 N20 1.202(3) . ?
N20 N21 1.166(3) . ?
N1 C2 1.340(3) . ?
N1 C6 1.365(3) . ?
C2 C3 1.383(3) . ?
C3 C4 1.384(3) . ?
C4 C5 1.381(3) . ?
C5 C6 1.373(3) . ?
C6 C7 1.504(3) . ?
O7 C7 1.242(2) . ?
C7 N8 1.338(3) . ?
N8 C9 1.404(3) . ?
C9 C10 1.395(3) . ?
C9 C14 1.411(3) . ?
C10 C11 1.384(3) . ?
C11 C12 1.388(3) . ?
C12 C13 1.397(3) . ?
C13 C14 1.391(3) . ?
C14 N15 1.414(3) . ?
N15 C16 1.345(3) . ?
C16 O16 1.227(3) . ?
C16 C17 1.503(3) . ?
C17 N22 1.355(3) . ?
C17 C18 1.382(3) . ?
C18 C19 1.383(3) . ?
C19 C20 1.376(3) . ?
C20 C21 1.386(3) . ?
C21 N22 1.344(3) . ?
N31 C32 1.333(3) . ?
N31 C36 1.362(3) . ?
C32 C33 1.388(3) . ?
C33 C34 1.386(3) . ?
C34 C35 1.374(3) . ?
C35 C36 1.387(3) . ?
C36 C37 1.490(3) . ?
C37 O37 1.240(2) . ?
C37 N38 1.344(3) . ?
N38 C39 1.405(3) . ?
C39 C40 1.397(3) . ?
C39 C44 1.419(3) . ?
C40 C41 1.383(3) . ?
C41 C42 1.389(3) . ?
C42 C43 1.397(3) . ?
C43 C44 1.399(3) . ?
C44 N45 1.398(3) . ?
N45 C46 1.353(3) . ?
O46 C46 1.228(2) . ?
C46 C47 1.506(3) . ?
C47 N52 1.362(3) . ?
C47 C48 1.379(3) . ?
C48 C49 1.380(3) . ?
C49 C50 1.379(3) . ?
C50 C51 1.393(3) . ?
C51 N52 1.335(3) . ?
N60 C69 1.516(3) . ?
N60 C65 1.516(3) . ?
N60 C73 1.521(3) . ?
N60 C61 1.525(3) . ?
C61 C62 1.519(3) . ?
C62 C63 1.514(3) . ?
C63 C64 1.522(3) . ?
C65 C66 1.519(3) . ?
C66 C67 1.536(3) . ?
C67 C68 1.532(3) . ?
C69 C70 1.529(3) . ?
C70 C71 1.504(3) . ?
C71 C72 1.521(3) . ?
C73 C74 1.518(3) . ?
C74 C75 1.505(3) . ?
C75 C76 1.519(3) . ?
